data_2232902
loop_
_publ_author_name
'Zhu, Xiao-Hong'
'Cheng, Xiao-Chun'

_publ_section_title
;
 Bis(1<i>H</i>-benzotriazole-7-sulfonato-\k<i>O</i>)bis(1,10-phenanthroline-\k^2^<i>N</i>,<i>N</i>')cadmium
 dihydrate
;
_journal_coeditor_code PV2475
_journal_issue 12
_journal_name_full 'Acta Crystallographica Section E'
_journal_page_first m1698
_journal_paper_doi 10.1107/S1600536811045971
_journal_volume 67
_journal_year 2011
_chemical_formula_iupac '[Cd (C6 H4 N3 O3 S)2 (C12 H8 N2)2], 2H2 O'
_chemical_formula_moiety 'C36 H24 Cd N10 O6 S2, 2(H2 O)'
_chemical_formula_sum 'C36 H28 Cd N10 O8 S2'
_chemical_formula_weight 905.20
_chemical_name_systematic
;
Bis(1<i>H</i>-benzotriazole-7-sulfonato-\k<i>O</i>)bis(1,10-phenanthroline-
\k^2^<i>N</i>,<i>N</i>')cadmium dihydrate
;
_space_group_IT_number 2
_symmetry_cell_setting triclinic
_symmetry_space_group_name_Hall '-P 1'
_symmetry_space_group_name_H-M 'P -1'
_atom_sites_solution_hydrogens geom
_atom_sites_solution_primary direct
_atom_sites_solution_secondary difmap
_audit_creation_method SHELXL-97
_cell_angle_alpha 79.852(2)
_cell_angle_beta 77.948(3)
_cell_angle_gamma 84.092(3)
_cell_formula_units_Z 1
_cell_length_a 7.5675(16)
_cell_length_b 10.238(2)
_cell_length_c 11.974(2)
_cell_measurement_reflns_used 2099
_cell_measurement_temperature 293(2)
_cell_measurement_theta_max 25.25
_cell_measurement_theta_min 2.46
_cell_volume 890.9(3)
_computing_cell_refinement 'SAINT (Bruker, 2008)'
_computing_data_collection 'APEX2 (Bruker, 2008)'
_computing_data_reduction 'SAINT (Bruker, 2008)'
_computing_molecular_graphics 'DIAMOND (Brandenburg, 2000)'
_computing_publication_material 'SHELXTL (Sheldrick, 2008)'
_computing_structure_refinement 'SHELXL97 (Sheldrick, 2008)'
_computing_structure_solution 'SHELXS97 (Sheldrick, 2008)'
_diffrn_ambient_temperature 293(2)
_diffrn_measured_fraction_theta_full 0.980
_diffrn_measured_fraction_theta_max 0.980
_diffrn_measurement_device_type 'Bruker SMART APEXII CCD'
_diffrn_measurement_method 'phi and omega scans'
_diffrn_radiation_monochromator graphite
_diffrn_radiation_source 'fine-focus sealed tube'
_diffrn_radiation_type MoK\a
_diffrn_radiation_wavelength 0.71073
_diffrn_reflns_av_R_equivalents 0.0169
_diffrn_reflns_av_sigmaI/netI 0.0378
_diffrn_reflns_limit_h_max 9
_diffrn_reflns_limit_h_min -9
_diffrn_reflns_limit_k_max 9
_diffrn_reflns_limit_k_min -12
_diffrn_reflns_limit_l_max 14
_diffrn_reflns_limit_l_min -14
_diffrn_reflns_number 4887
_diffrn_reflns_theta_full 26.00
_diffrn_reflns_theta_max 26.00
_diffrn_reflns_theta_min 2.03
_diffrn_standards_number 0
_exptl_absorpt_coefficient_mu 0.800
_exptl_absorpt_correction_T_max 0.9101
_exptl_absorpt_correction_T_min 0.8563
_exptl_absorpt_correction_type multi-scan
_exptl_absorpt_process_details '(SADABS; Sheldrick, 1996)'
_exptl_crystal_colour colorless
_exptl_crystal_density_diffrn 1.687
_exptl_crystal_density_method 'not measured'
_exptl_crystal_description block
_exptl_crystal_F_000 458
_exptl_crystal_size_max 0.20
_exptl_crystal_size_mid 0.12
_exptl_crystal_size_min 0.12
_refine_diff_density_max 0.508
_refine_diff_density_min -0.791
_refine_ls_extinction_method none
_refine_ls_goodness_of_fit_ref 1.055
_refine_ls_hydrogen_treatment constr
_refine_ls_matrix_type full
_refine_ls_number_parameters 235
_refine_ls_number_reflns 3431
_refine_ls_number_restraints 0
_refine_ls_restrained_S_all 1.055
_refine_ls_R_factor_all 0.0412
_refine_ls_R_factor_gt 0.0379
_refine_ls_shift/su_max 0.000
_refine_ls_shift/su_mean 0.000
_refine_ls_structure_factor_coef Fsqd
_refine_ls_weighting_details 'calc w=1/[\s^2^(Fo^2^)+(0.0459P)^2^+0.3547P] where P=(Fo^2^+2Fc^2^)/3'
_refine_ls_weighting_scheme calc
_refine_ls_wR_factor_gt 0.0896
_refine_ls_wR_factor_ref 0.0919
_reflns_number_gt 3174
_reflns_number_total 3431
_reflns_threshold_expression I>2sigma(I)
_cod_data_source_file pv2475.cif
_cod_data_source_block I
_cod_original_cell_volume 891.0(3)
_cod_database_code 2232902
_cod_database_fobs_code 2232902

loop_
_symmetry_equiv_pos_as_xyz
'x, y, z'
'-x, -y, -z'

loop_
_atom_site_type_symbol
_atom_site_label
_atom_site_fract_x
_atom_site_fract_y
_atom_site_fract_z
_atom_site_U_iso_or_equiv
_atom_site_adp_type
_atom_site_calc_flag
_atom_site_refinement_flags
_atom_site_occupancy
_atom_site_symmetry_multiplicity
C C1 0.2876(4) -0.0551(3) 1.2678(3) 0.0391(7) Uani d . 1 1
C C2 0.3840(4) -0.1707(3) 1.2340(3) 0.0411(7) Uani d . 1 1
C C3 0.3952(5) -0.2877(3) 1.3118(3) 0.0486(8) Uani d . 1 1
C C4 0.3135(6) -0.2931(4) 1.4286(3) 0.0617(10) Uani d . 1 1
H H4 0.3237 -0.3703 1.4816 0.074 Uiso calc R 1 1
C C5 0.2185(6) -0.1815(4) 1.4619(3) 0.0616(10) Uani d . 1 1
H H5 0.1615 -0.1830 1.5388 0.074 Uiso calc R 1 1
C C6 0.2047(5) -0.0634(4) 1.3821(3) 0.0503(8) Uani d . 1 1
H H6 0.1377 0.0107 1.4077 0.060 Uiso calc R 1 1
C C7 -0.1788(6) 0.2998(4) 1.0384(4) 0.0667(11) Uani d . 1 1
H H7 -0.2190 0.2593 1.1141 0.080 Uiso calc R 1 1
C C8 -0.2256(7) 0.4350(4) 1.0076(6) 0.0888(16) Uani d . 1 1
H H8 -0.2956 0.4828 1.0625 0.107 Uiso calc R 1 1
C C9 -0.1697(8) 0.4960(4) 0.8992(6) 0.094 Uani d . 1 1
H H9 -0.2012 0.5858 0.8782 0.113 Uiso calc R 1 1
C C10 -0.0633(7) 0.4231(4) 0.8176(5) 0.0826(11) Uani d . 1 1
C C11 0.0040(7) 0.4799(4) 0.7000(5) 0.0826(11) Uani d . 1 1
H H11 -0.0223 0.5698 0.6752 0.099 Uiso calc R 1 1
C C12 0.1031(7) 0.4063(5) 0.6261(4) 0.086 Uani d . 1 1
H H12 0.1431 0.4461 0.5501 0.103 Uiso calc R 1 1
C C13 0.1509(6) 0.2687(5) 0.6583(3) 0.0669(12) Uani d . 1 1
C C14 0.2591(6) 0.1892(5) 0.5828(3) 0.075 Uani d . 1 1
H H14 0.3036 0.2258 0.5065 0.090 Uiso calc R 1 1
C C15 0.2986(6) 0.0608(6) 0.6201(3) 0.0778(15) Uani d . 1 1
H H15 0.3700 0.0080 0.5699 0.093 Uiso calc R 1 1
C C16 0.2322(5) 0.0062(4) 0.7349(3) 0.0553(9) Uani d . 1 1
H H16 0.2599 -0.0835 0.7596 0.066 Uiso calc R 1 1
C C17 0.0889(5) 0.2084(3) 0.7731(3) 0.0442(8) Uani d . 1 1
C C18 -0.0206(5) 0.2869(3) 0.8538(3) 0.0446(8) Uani d . 1 1
Cd Cd1 0.0000 0.0000 1.0000 0.03563(12) Uani d S 1 2
N N1 -0.0792(4) 0.2266(2) 0.9638(2) 0.0440(6) Uani d . 1 1
N N2 0.1306(4) 0.0781(3) 0.8100(2) 0.0412(6) Uani d . 1 1
N N3 0.4811(4) -0.2013(3) 1.1326(3) 0.0528(7) Uani d . 1 1
H H3N 0.5145 -0.1463 1.0661 0.063 Uiso d R 1 1
N N4 0.5466(5) -0.3294(3) 1.1468(3) 0.0649(9) Uani d . 1 1
N N5 0.4973(5) -0.3827(3) 1.2536(3) 0.0609(8) Uani d . 1 1
O O1 0.2630(3) 0.0480(2) 1.06094(19) 0.0507(6) Uani d . 1 1
O O2 0.1125(4) 0.1690(2) 1.2157(2) 0.0639(7) Uani d . 1 1
O O3 0.4397(4) 0.1563(3) 1.1556(3) 0.0694(8) Uani d . 1 1
O O1W 0.5025(6) 0.3191(3) 0.3203(3) 0.1043(13) Uani d . 1 1
H H1W 0.4536 0.2802 0.2647 0.125 Uiso d R 1 1
H H1WA 0.5382 0.4094 0.2870 0.125 Uiso d R 1 1
S S1 0.27401(12) 0.09358(8) 1.16896(7) 0.0434(2) Uani d . 1 1

loop_
_atom_site_aniso_label
_atom_site_aniso_U_11
_atom_site_aniso_U_22
_atom_site_aniso_U_33
_atom_site_aniso_U_12
_atom_site_aniso_U_13
_atom_site_aniso_U_23
C1 0.0376(18) 0.0377(16) 0.0447(17) -0.0022(13) -0.0102(14) -0.0116(13)
C2 0.0438(19) 0.0382(17) 0.0441(17) -0.0036(14) -0.0117(14) -0.0097(14)
C3 0.049(2) 0.0364(17) 0.063(2) -0.0067(15) -0.0189(17) -0.0031(15)
C4 0.070(3) 0.056(2) 0.057(2) -0.017(2) -0.016(2) 0.0095(18)
C5 0.064(3) 0.073(3) 0.045(2) -0.014(2) -0.0032(18) -0.0050(18)
C6 0.051(2) 0.054(2) 0.0463(19) -0.0015(17) -0.0062(16) -0.0147(16)
C7 0.065(3) 0.048(2) 0.084(3) 0.0110(19) 0.000(2) -0.027(2)
C8 0.075(3) 0.045(2) 0.154(5) 0.021(2) -0.028(3) -0.045(3)
C9 0.103 0.027 0.169 0.013 -0.073 -0.019
C10 0.104(3) 0.0401(15) 0.112(3) -0.0210(16) -0.064(2) 0.0255(15)
C11 0.104(3) 0.0401(15) 0.112(3) -0.0210(16) -0.064(2) 0.0255(15)
C12 0.108 0.079 0.073 -0.052 -0.049 0.044
C13 0.076(3) 0.086(3) 0.0399(19) -0.044(2) -0.0207(19) 0.0185(19)
C14 0.081 0.116 0.033 -0.067 -0.006 0.005
C15 0.055(3) 0.140(5) 0.044(2) -0.036(3) 0.0090(18) -0.033(2)
C16 0.043(2) 0.078(3) 0.0448(19) -0.0017(18) 0.0003(15) -0.0201(18)
C17 0.048(2) 0.0476(19) 0.0391(17) -0.0175(15) -0.0180(15) 0.0062(14)
C18 0.049(2) 0.0306(16) 0.058(2) -0.0073(14) -0.0262(16) 0.0029(14)
Cd1 0.0452(2) 0.02687(17) 0.03025(17) 0.00340(13) -0.00184(13) -0.00229(11)
N1 0.0470(17) 0.0291(13) 0.0531(16) 0.0042(12) -0.0065(13) -0.0072(12)
N2 0.0385(15) 0.0498(16) 0.0335(13) -0.0028(12) -0.0031(11) -0.0065(11)
N3 0.062(2) 0.0408(16) 0.0515(17) 0.0086(14) -0.0040(14) -0.0127(13)
N4 0.075(2) 0.0414(17) 0.081(2) 0.0146(16) -0.0183(19) -0.0232(17)
N5 0.069(2) 0.0371(16) 0.081(2) 0.0011(15) -0.0253(18) -0.0088(16)
O1 0.0553(15) 0.0516(14) 0.0439(13) 0.0002(11) -0.0099(11) -0.0066(10)
O2 0.0668(18) 0.0477(14) 0.0699(17) 0.0178(13) -0.0034(14) -0.0144(12)
O3 0.0634(18) 0.0540(16) 0.093(2) -0.0199(13) -0.0242(15) 0.0015(14)
O1W 0.182(4) 0.066(2) 0.066(2) -0.025(2) -0.032(2) 0.0030(16)
S1 0.0464(5) 0.0329(4) 0.0505(5) 0.0015(3) -0.0090(4) -0.0088(3)

loop_
_atom_type_symbol
_atom_type_description
_atom_type_scat_dispersion_real
_atom_type_scat_dispersion_imag
_atom_type_scat_source
C C 0.0033 0.0016 'International Tables Vol C Tables 4.2.6.8 and 6.1.1.4'
H H 0.0000 0.0000 'International Tables Vol C Tables 4.2.6.8 and 6.1.1.4'
N N 0.0061 0.0033 'International Tables Vol C Tables 4.2.6.8 and 6.1.1.4'
O O 0.0106 0.0060 'International Tables Vol C Tables 4.2.6.8 and 6.1.1.4'
S S 0.1246 0.1234 'International Tables Vol C Tables 4.2.6.8 and 6.1.1.4'
Cd Cd -0.8075 1.2024 'International Tables Vol C Tables 4.2.6.8 and 6.1.1.4'

loop_
_geom_angle_atom_site_label_1
_geom_angle_atom_site_label_2
_geom_angle_atom_site_label_3
_geom_angle_site_symmetry_1
_geom_angle_site_symmetry_3
_geom_angle
C6 C1 C2 . . 116.5(3)
C6 C1 S1 . . 121.7(3)
C2 C1 S1 . . 121.8(2)
N3 C2 C3 . . 104.3(3)
N3 C2 C1 . . 133.9(3)
C3 C2 C1 . . 121.8(3)
N5 C3 C2 . . 108.4(3)
N5 C3 C4 . . 130.9(3)
C2 C3 C4 . . 120.7(3)
C5 C4 C3 . . 117.7(3)
C5 C4 H4 . . 121.1
C3 C4 H4 . . 121.1
C4 C5 C6 . . 121.4(4)
C4 C5 H5 . . 119.3
C6 C5 H5 . . 119.3
C1 C6 C5 . . 121.8(3)
C1 C6 H6 . . 119.1
C5 C6 H6 . . 119.1
N1 C7 C8 . . 122.7(4)
N1 C7 H7 . . 118.7
C8 C7 H7 . . 118.7
C9 C8 C7 . . 120.0(4)
C9 C8 H8 . . 120.0
C7 C8 H8 . . 120.0
C8 C9 C10 . . 119.4(4)
C8 C9 H9 . . 120.3
C10 C9 H9 . . 120.3
C9 C10 C18 . . 118.0(4)
C9 C10 C11 . . 123.4(4)
C18 C10 C11 . . 118.7(5)
C12 C11 C10 . . 120.9(4)
C12 C11 H11 . . 119.5
C10 C11 H11 . . 119.5
C11 C12 C13 . . 122.7(4)
C11 C12 H12 . . 118.7
C13 C12 H12 . . 118.7
C14 C13 C17 . . 117.6(4)
C14 C13 C12 . . 123.9(4)
C17 C13 C12 . . 118.5(4)
C15 C14 C13 . . 120.1(3)
C15 C14 H14 . . 119.9
C13 C14 H14 . . 119.9
C14 C15 C16 . . 119.8(4)
C14 C15 H15 . . 120.1
C16 C15 H15 . . 120.1
N2 C16 C15 . . 122.2(4)
N2 C16 H16 . . 118.9
C15 C16 H16 . . 118.9
N2 C17 C13 . . 121.7(4)
N2 C17 C18 . . 119.0(3)
C13 C17 C18 . . 119.3(3)
N1 C18 C10 . . 121.9(4)
N1 C18 C17 . . 118.2(3)
C10 C18 C17 . . 119.9(4)
N2 Cd1 N2 2_557 . 180.0
N2 Cd1 N1 2_557 . 107.73(9)
N2 Cd1 N1 . . 72.27(9)
N2 Cd1 N1 2_557 2_557 72.27(9)
N2 Cd1 N1 . 2_557 107.73(9)
N1 Cd1 N1 . 2_557 180.0000(10)
N2 Cd1 O1 2_557 . 90.25(8)
N2 Cd1 O1 . . 89.75(9)
N1 Cd1 O1 . . 89.33(9)
N1 Cd1 O1 2_557 . 90.67(9)
N2 Cd1 O1 2_557 2_557 89.75(9)
N2 Cd1 O1 . 2_557 90.25(8)
N1 Cd1 O1 . 2_557 90.67(9)
N1 Cd1 O1 2_557 2_557 89.33(9)
O1 Cd1 O1 . 2_557 180.0
C7 N1 C18 . . 118.1(3)
C7 N1 Cd1 . . 126.6(3)
C18 N1 Cd1 . . 115.3(2)
C16 N2 C17 . . 118.6(3)
C16 N2 Cd1 . . 126.2(2)
C17 N2 Cd1 . . 115.0(2)
N4 N3 C2 . . 110.1(3)
N4 N3 H3N . . 121.2
C2 N3 H3N . . 128.2
N5 N4 N3 . . 109.4(3)
N4 N5 C3 . . 107.9(3)
S1 O1 Cd1 . . 128.09(14)
H1W O1W H1WA . . 110.4
O3 S1 O2 . . 115.18(18)
O3 S1 O1 . . 110.29(17)
O2 S1 O1 . . 113.12(16)
O3 S1 C1 . . 107.12(15)
O2 S1 C1 . . 106.42(16)
O1 S1 C1 . . 103.81(14)

loop_
_geom_bond_atom_site_label_1
_geom_bond_atom_site_label_2
_geom_bond_site_symmetry_2
_geom_bond_distance
C1 C6 . 1.373(5)
C1 C2 . 1.402(4)
C1 S1 . 1.764(3)
C2 N3 . 1.351(4)
C2 C3 . 1.388(4)
C3 N5 . 1.375(5)
C3 C4 . 1.400(5)
C4 C5 . 1.361(6)
C4 H4 . 0.9300
C5 C6 . 1.412(5)
C5 H5 . 0.9300
C6 H6 . 0.9300
C7 N1 . 1.329(4)
C7 C8 . 1.398(6)
C7 H7 . 0.9300
C8 C9 . 1.339(8)
C8 H8 . 0.9300
C9 C10 . 1.401(8)
C9 H9 . 0.9300
C10 C18 . 1.410(5)
C10 C11 . 1.434(7)
C11 C12 . 1.325(7)
C11 H11 . 0.9300
C12 C13 . 1.423(7)
C12 H12 . 0.9300
C13 C14 . 1.402(7)
C13 C17 . 1.408(5)
C14 C15 . 1.336(7)
C14 H14 . 0.9300
C15 C16 . 1.397(5)
C15 H15 . 0.9300
C16 N2 . 1.330(4)
C16 H16 . 0.9300
C17 N2 . 1.356(4)
C17 C18 . 1.438(5)
C18 N1 . 1.356(4)
Cd1 N2 2_557 2.319(2)
Cd1 N2 . 2.319(2)
Cd1 N1 . 2.323(2)
Cd1 N1 2_557 2.323(2)
Cd1 O1 . 2.381(2)
Cd1 O1 2_557 2.381(2)
N3 N4 . 1.349(4)
N3 H3N . 0.8963
N4 N5 . 1.291(5)
O1 S1 . 1.471(2)
O2 S1 . 1.441(3)
O3 S1 . 1.434(3)
O1W H1W . 0.9832
O1W H1WA . 0.9813

loop_
_geom_hbond_atom_site_label_D
_geom_hbond_atom_site_label_H
_geom_hbond_atom_site_label_A
_geom_hbond_site_symmetry_A
_geom_hbond_distance_DH
_geom_hbond_distance_HA
_geom_hbond_distance_DA
_geom_hbond_angle_DHA
O1W H1WA N5 1_564 0.98 2.10 3.015(4) 155.0
O1W H1W O3 1_554 0.98 2.00 2.934(5) 158.0
N3 H3N O1 2_657 0.90 2.21 3.009(4) 148.0
C6 H6 O2 . 0.93 2.60 2.947(4) 103.0
C8 H8 N4 1_465 0.93 2.42 3.306(6) 159.0
C14 H14 O1W . 0.93 2.51 3.414(5) 164.0

loop_
_geom_torsion_atom_site_label_1
_geom_torsion_atom_site_label_2
_geom_torsion_atom_site_label_3
_geom_torsion_atom_site_label_4
_geom_torsion_site_symmetry_1
_geom_torsion
C6 C1 C2 N3 . -179.8(4)
S1 C1 C2 N3 . -0.1(5)
C6 C1 C2 C3 . 0.1(5)
S1 C1 C2 C3 . 179.8(3)
N3 C2 C3 N5 . -0.3(4)
C1 C2 C3 N5 . 179.8(3)
N3 C2 C3 C4 . 178.2(3)
C1 C2 C3 C4 . -1.7(5)
N5 C3 C4 C5 . -179.8(4)
C2 C3 C4 C5 . 2.1(6)
C3 C4 C5 C6 . -0.9(6)
C2 C1 C6 C5 . 1.1(5)
S1 C1 C6 C5 . -178.6(3)
C4 C5 C6 C1 . -0.7(6)
N1 C7 C8 C9 . 0.0(7)
C7 C8 C9 C10 . -0.4(8)
C8 C9 C10 C18 . 0.5(7)
C8 C9 C10 C11 . -179.4(5)
C9 C10 C11 C12 . -179.5(5)
C18 C10 C11 C12 . 0.6(7)
C10 C11 C12 C13 . -0.9(7)
C11 C12 C13 C14 . -178.4(4)
C11 C12 C13 C17 . 0.5(6)
C17 C13 C14 C15 . 0.7(6)
C12 C13 C14 C15 . 179.6(4)
C13 C14 C15 C16 . -0.3(6)
C14 C15 C16 N2 . -0.5(6)
C14 C13 C17 N2 . -0.5(5)
C12 C13 C17 N2 . -179.4(3)
C14 C13 C17 C18 . 179.2(3)
C12 C13 C17 C18 . 0.3(5)
C9 C10 C18 N1 . -0.1(6)
C11 C10 C18 N1 . 179.8(3)
C9 C10 C18 C17 . -179.7(4)
C11 C10 C18 C17 . 0.2(6)
N2 C17 C18 N1 . -0.5(5)
C13 C17 C18 N1 . 179.8(3)
N2 C17 C18 C10 . 179.1(3)
C13 C17 C18 C10 . -0.6(5)
C8 C7 N1 C18 . 0.4(6)
C8 C7 N1 Cd1 . -177.5(3)
C10 C18 N1 C7 . -0.3(5)
C17 C18 N1 C7 . 179.3(3)
C10 C18 N1 Cd1 . 177.8(3)
C17 C18 N1 Cd1 . -2.6(4)
N2 Cd1 N1 C7 2_557 1.0(3)
N2 Cd1 N1 C7 . -179.0(3)
N1 Cd1 N1 C7 2_557 -17E1(10)
O1 Cd1 N1 C7 . -89.0(3)
O1 Cd1 N1 C7 2_557 91.0(3)
N2 Cd1 N1 C18 2_557 -176.9(2)
N2 Cd1 N1 C18 . 3.1(2)
N1 Cd1 N1 C18 2_557 2E1(10)
O1 Cd1 N1 C18 . 93.1(2)
O1 Cd1 N1 C18 2_557 -86.9(2)
C15 C16 N2 C17 . 0.7(5)
C15 C16 N2 Cd1 . 177.0(3)
C13 C17 N2 C16 . -0.2(5)
C18 C17 N2 C16 . -179.9(3)
C13 C17 N2 Cd1 . -176.9(3)
C18 C17 N2 Cd1 . 3.4(4)
N2 Cd1 N2 C16 2_557 5E1(10)
N1 Cd1 N2 C16 . -179.8(3)
N1 Cd1 N2 C16 2_557 0.2(3)
O1 Cd1 N2 C16 . 90.8(3)
O1 Cd1 N2 C16 2_557 -89.2(3)
N2 Cd1 N2 C17 2_557 -14E1(10)
N1 Cd1 N2 C17 . -3.4(2)
N1 Cd1 N2 C17 2_557 176.6(2)
O1 Cd1 N2 C17 . -92.8(2)
O1 Cd1 N2 C17 2_557 87.2(2)
C3 C2 N3 N4 . 0.6(4)
C1 C2 N3 N4 . -179.6(4)
C2 N3 N4 N5 . -0.6(4)
N3 N4 N5 C3 . 0.4(4)
C2 C3 N5 N4 . 0.0(4)
C4 C3 N5 N4 . -178.4(4)
N2 Cd1 O1 S1 2_557 -34.20(17)
N2 Cd1 O1 S1 . 145.80(17)
N1 Cd1 O1 S1 . 73.52(17)
N1 Cd1 O1 S1 2_557 -106.48(17)
O1 Cd1 O1 S1 2_557 -11E1(10)
Cd1 O1 S1 O3 . -158.95(16)
Cd1 O1 S1 O2 . -28.3(2)
Cd1 O1 S1 C1 . 86.59(18)
C6 C1 S1 O3 . 99.8(3)
C2 C1 S1 O3 . -79.9(3)
C6 C1 S1 O2 . -23.9(3)
C2 C1 S1 O2 . 156.4(3)
C6 C1 S1 O1 . -143.5(3)
C2 C1 S1 O1 . 36.8(3)
